data_2235416
loop_
_publ_author_name
'M'thiruaine, Cyprian M.'
'Friedrich, Holger B.'
'Changamu, Evans O.'
'Fernandes, Manuel A.'

_publ_section_title
;
 Dicarbonyl(\h^5^-cyclopentadienyl)(2,3-dibromopropanamine-\k<i>N</i>)iron(II)
 tetrafluoridoborate
;
_journal_coeditor_code FJ2567
_journal_issue 7
_journal_name_full 'Acta Crystallographica Section E'
_journal_page_first m932
_journal_paper_doi 10.1107/S1600536812025925
_journal_volume 68
_journal_year 2012
_chemical_formula_iupac '[Fe (C5 H5) (C3 H7 Br2 N) (C O)2], (B F4)'
_chemical_formula_moiety 'C10 H12 Br2 Fe N O2, B F4'
_chemical_formula_sum 'C10 H12 B Br2 F4 Fe N O2'
_chemical_formula_weight 480.69
_chemical_name_systematic
;
Dicarbonyl(\h^5^-cyclopentadienyl)(2,3-dibromopropanamine-
\k<i>N</i>)iron(II) tetrafluoridoborate
;
_space_group_IT_number 7
_symmetry_cell_setting monoclinic
_symmetry_space_group_name_Hall 'P -2yc'
_symmetry_space_group_name_H-M 'P 1 c 1'
_atom_sites_solution_hydrogens geom
_atom_sites_solution_primary direct
_atom_sites_solution_secondary difmap
_audit_creation_method SHELXL-97
_cell_angle_alpha 90.00
_cell_angle_beta 138.664(2)
_cell_angle_gamma 90.00
_cell_formula_units_Z 2
_cell_length_a 12.9385(4)
_cell_length_b 6.7123(2)
_cell_length_c 13.2959(4)
_cell_measurement_reflns_used 5868
_cell_measurement_temperature 173(2)
_cell_measurement_theta_max 28.25
_cell_measurement_theta_min 2.32
_cell_volume 762.66(5)
_computing_cell_refinement '<i>SAINT-Plus</i> (Bruker, 2005)'
_computing_data_collection 'APEX2 (Bruker, 2005)'
_computing_data_reduction '<i>SAINT-Plus</i> and XPREP (Bruker, 2005)'
_computing_molecular_graphics 'ORTEP-3 Farrugia (1997)'
_computing_publication_material 'SHELXL97  (Sheldrick, 2008) and PLATON (Spek, 2009)'
_computing_structure_refinement 'SHELXL97 (Sheldrick, 2008)'
_computing_structure_solution 'SHELXS97 (Sheldrick, 2008)'
_diffrn_ambient_temperature 173(2)
_diffrn_measured_fraction_theta_full 1.000
_diffrn_measured_fraction_theta_max 1.000
_diffrn_measurement_device_type 'Bruker APEXII CCD'
_diffrn_measurement_method '\f and \w scans'
_diffrn_radiation_monochromator graphite
_diffrn_radiation_source 'fine-focus sealed tube'
_diffrn_radiation_type MoK\a
_diffrn_radiation_wavelength 0.71073
_diffrn_reflns_av_R_equivalents 0.0356
_diffrn_reflns_av_sigmaI/netI 0.0251
_diffrn_reflns_limit_h_max 16
_diffrn_reflns_limit_h_min -17
_diffrn_reflns_limit_k_max 8
_diffrn_reflns_limit_k_min -8
_diffrn_reflns_limit_l_max 17
_diffrn_reflns_limit_l_min -13
_diffrn_reflns_number 8733
_diffrn_reflns_theta_full 27.99
_diffrn_reflns_theta_max 27.99
_diffrn_reflns_theta_min 2.38
_diffrn_standards_number 0
_exptl_absorpt_coefficient_mu 6.270
_exptl_absorpt_correction_T_max 0.2636
_exptl_absorpt_correction_T_min 0.1328
_exptl_absorpt_correction_type integration
_exptl_absorpt_process_details
;
(SADABS; Bruker, 2005)
;
_exptl_crystal_colour brown
_exptl_crystal_density_diffrn 2.093
_exptl_crystal_density_method 'not measured'
_exptl_crystal_description prismic
_exptl_crystal_F_000 464
_exptl_crystal_size_max 0.54
_exptl_crystal_size_mid 0.48
_exptl_crystal_size_min 0.29
_refine_diff_density_max 0.762
_refine_diff_density_min -0.637
_refine_ls_abs_structure_details '(Flack, 1983)'
_refine_ls_abs_structure_Flack -0.003(9)
_refine_ls_extinction_method none
_refine_ls_goodness_of_fit_ref 1.102
_refine_ls_hydrogen_treatment constr
_refine_ls_matrix_type full
_refine_ls_number_parameters 190
_refine_ls_number_reflns 2944
_refine_ls_number_restraints 2
_refine_ls_restrained_S_all 1.102
_refine_ls_R_factor_all 0.0300
_refine_ls_R_factor_gt 0.0274
_refine_ls_shift/su_max 0.001
_refine_ls_shift/su_mean 0.000
_refine_ls_structure_factor_coef Fsqd
_refine_ls_weighting_details 'calc w=1/[\s^2^(Fo^2^)+(0.0492P)^2^+0.1443P] where P=(Fo^2^+2Fc^2^)/3'
_refine_ls_weighting_scheme calc
_refine_ls_wR_factor_gt 0.0721
_refine_ls_wR_factor_ref 0.0755
_reflns_number_gt 2751
_reflns_number_total 2944
_reflns_threshold_expression >2sigma(I)
_cod_data_source_file fj2567.cif
_cod_data_source_block I
_cod_original_cell_volume 762.65(4)
_cod_original_sg_symbol_H-M 'P c'
_cod_database_code 2235416
_cod_database_fobs_code 2235416

loop_
_symmetry_equiv_pos_as_xyz
'x, y, z'
'x, -y, z+1/2'

loop_
_atom_site_type_symbol
_atom_site_label
_atom_site_fract_x
_atom_site_fract_y
_atom_site_fract_z
_atom_site_U_iso_or_equiv
_atom_site_adp_type
_atom_site_calc_flag
_atom_site_refinement_flags
_atom_site_occupancy
_atom_site_symmetry_multiplicity
C C1 0.2328(5) 0.2525(6) 0.2879(5) 0.0312(9) Uani d . 1 1
H H1 0.3279 0.2486 0.3203 0.037 Uiso calc R 1 1
C C2 0.1334(5) 0.4194(7) 0.2262(4) 0.0341(9) Uani d . 1 1
H H2 0.1504 0.5480 0.2107 0.041 Uiso calc R 1 1
C C3 0.0032(5) 0.3607(7) 0.1912(4) 0.0344(9) Uani d . 1 1
H H3 -0.0821 0.4430 0.1482 0.041 Uiso calc R 1 1
C C4 0.0241(5) 0.1576(7) 0.2321(5) 0.0315(8) Uani d . 1 1
H H4 -0.0454 0.0791 0.2206 0.038 Uiso calc R 1 1
C C5 0.1659(4) 0.0924(6) 0.2929(4) 0.0275(7) Uani d . 1 1
H H5 0.2092 -0.0374 0.3309 0.033 Uiso calc R 1 1
C C6 0.2019(4) 0.5752(6) 0.4680(5) 0.0273(8) Uani d . 1 1
C C7 0.1693(4) 0.2165(6) 0.5155(4) 0.0234(7) Uani d . 1 1
C C8 0.5160(4) 0.1184(5) 0.6589(4) 0.0242(7) Uani d . 1 1
H H8A 0.4996 0.0650 0.5784 0.029 Uiso calc R 1 1
H H8B 0.4636 0.0271 0.6685 0.029 Uiso calc R 1 1
C C9 0.6893(4) 0.1202(7) 0.8079(4) 0.0278(8) Uani d . 1 1
H H9 0.7069 0.1777 0.8892 0.033 Uiso calc R 1 1
C C10 0.7653(5) -0.0805(7) 0.8575(5) 0.0372(10) Uani d . 1 1
H H10A 0.8802 -0.0656 0.9474 0.045 Uiso calc R 1 1
H H10B 0.7421 -0.1421 0.7746 0.045 Uiso calc R 1 1
N N1 0.4412(3) 0.3170(5) 0.6112(3) 0.0193(6) Uani d . 1 1
H H1A 0.4852 0.3976 0.5951 0.023 Uiso calc R 1 1
H H1B 0.4658 0.3708 0.6908 0.023 Uiso calc R 1 1
O O1 0.1941(5) 0.7331(5) 0.4917(5) 0.0451(9) Uani d . 1 1
O O2 0.1334(3) 0.1479(5) 0.5640(3) 0.0363(7) Uani d . 1 1
Fe Fe1 0.20737(5) 0.32704(7) 0.42396(5) 0.01774(11) Uani d . 1 1
Br Br1 0.79524(5) 0.28916(9) 0.78419(5) 0.04641(14) Uani d . 1 1
Br Br2 0.68883(6) -0.25147(7) 0.90878(6) 0.04643(14) Uani d . 1 1
B B1 0.5163(5) 0.7167(7) 0.4432(5) 0.0256(8) Uani d . 1 1
F F1 0.4496(4) 0.5759(4) 0.3313(3) 0.0449(6) Uani d . 1 1
F F2 0.4611(3) 0.9035(4) 0.3751(3) 0.0465(7) Uani d . 1 1
F F3 0.6762(3) 0.7131(5) 0.5531(4) 0.0514(7) Uani d . 1 1
F F4 0.4694(3) 0.6791(4) 0.5072(3) 0.0390(6) Uani d . 1 1

loop_
_atom_site_aniso_label
_atom_site_aniso_U_11
_atom_site_aniso_U_22
_atom_site_aniso_U_33
_atom_site_aniso_U_12
_atom_site_aniso_U_13
_atom_site_aniso_U_23
C1 0.0288(19) 0.051(3) 0.0181(17) -0.0010(17) 0.0188(16) -0.0024(16)
C2 0.036(2) 0.042(2) 0.0227(19) 0.0036(17) 0.0213(18) 0.0101(16)
C3 0.0237(18) 0.047(3) 0.0176(17) 0.0083(18) 0.0110(15) 0.0071(18)
C4 0.0272(18) 0.036(2) 0.0233(18) -0.0081(16) 0.0166(16) -0.0079(16)
C5 0.0300(17) 0.0252(18) 0.0212(17) -0.0020(15) 0.0174(15) -0.0047(14)
C6 0.0273(17) 0.0250(19) 0.0333(19) 0.0037(15) 0.0239(16) 0.0025(16)
C7 0.0203(16) 0.0263(17) 0.0195(17) -0.0052(14) 0.0138(16) -0.0037(14)
C8 0.0209(16) 0.0234(18) 0.0207(16) 0.0011(14) 0.0134(15) 0.0019(15)
C9 0.0226(17) 0.039(2) 0.0222(17) 0.0034(16) 0.0171(16) -0.0009(17)
C10 0.0245(18) 0.057(3) 0.0250(19) 0.0150(19) 0.0170(17) 0.009(2)
N1 0.0135(12) 0.0198(14) 0.0190(14) -0.0032(10) 0.0106(12) -0.0026(11)
O1 0.054(2) 0.0288(17) 0.062(2) 0.0017(14) 0.046(2) -0.0012(15)
O2 0.0341(15) 0.0485(18) 0.0330(15) -0.0088(13) 0.0272(14) 0.0020(13)
Fe1 0.0162(2) 0.0201(2) 0.0159(2) 0.00138(18) 0.01175(18) 0.00273(19)
Br1 0.0292(2) 0.0668(3) 0.0469(3) -0.0055(2) 0.0296(2) 0.0008(3)
Br2 0.0550(3) 0.0445(3) 0.0469(3) 0.0230(2) 0.0404(3) 0.0209(2)
B1 0.0239(19) 0.032(2) 0.0242(19) 0.0033(16) 0.0190(18) 0.0062(17)
F1 0.0642(17) 0.0442(15) 0.0465(15) -0.0069(14) 0.0474(15) -0.0093(13)
F2 0.0506(16) 0.0380(15) 0.0519(17) 0.0035(13) 0.0387(15) 0.0123(13)
F3 0.0291(13) 0.071(2) 0.0494(17) 0.0058(13) 0.0282(13) 0.0121(15)
F4 0.0508(16) 0.0424(14) 0.0471(15) -0.0083(12) 0.0436(15) -0.0048(12)

loop_
_atom_type_symbol
_atom_type_description
_atom_type_scat_dispersion_real
_atom_type_scat_dispersion_imag
_atom_type_scat_source
C C 0.0033 0.0016 'International Tables Vol C Tables 4.2.6.8 and 6.1.1.4'
H H 0.0000 0.0000 'International Tables Vol C Tables 4.2.6.8 and 6.1.1.4'
N N 0.0061 0.0033 'International Tables Vol C Tables 4.2.6.8 and 6.1.1.4'
O O 0.0106 0.0060 'International Tables Vol C Tables 4.2.6.8 and 6.1.1.4'
Fe Fe 0.3463 0.8444 'International Tables Vol C Tables 4.2.6.8 and 6.1.1.4'
Br Br -0.2901 2.4595 'International Tables Vol C Tables 4.2.6.8 and 6.1.1.4'
B B 0.0013 0.0007 'International Tables Vol C Tables 4.2.6.8 and 6.1.1.4'
F F 0.0171 0.0103 'International Tables Vol C Tables 4.2.6.8 and 6.1.1.4'

loop_
_geom_angle_atom_site_label_1
_geom_angle_atom_site_label_2
_geom_angle_atom_site_label_3
_geom_angle
C5 C1 C2 107.9(4)
C5 C1 Fe1 69.3(2)
C2 C1 Fe1 69.7(2)
C5 C1 H1 126.0
C2 C1 H1 126.0
Fe1 C1 H1 126.5
C1 C2 C3 107.9(4)
C1 C2 Fe1 71.3(2)
C3 C2 Fe1 69.1(2)
C1 C2 H2 126.1
C3 C2 H2 126.1
Fe1 C2 H2 125.1
C4 C3 C2 107.6(4)
C4 C3 Fe1 70.2(2)
C2 C3 Fe1 71.1(2)
C4 C3 H3 126.2
C2 C3 H3 126.2
Fe1 C3 H3 124.2
C5 C4 C3 108.1(4)
C5 C4 Fe1 70.9(2)
C3 C4 Fe1 70.0(2)
C5 C4 H4 126.0
C3 C4 H4 126.0
Fe1 C4 H4 124.7
C4 C5 C1 108.5(4)
C4 C5 Fe1 69.8(2)
C1 C5 Fe1 71.6(2)
C4 C5 H5 125.8
C1 C5 H5 125.8
Fe1 C5 H5 124.5
O1 C6 Fe1 178.0(4)
O2 C7 Fe1 174.9(3)
N1 C8 C9 113.8(3)
N1 C8 H8A 108.8
C9 C8 H8A 108.8
N1 C8 H8B 108.8
C9 C8 H8B 108.8
H8A C8 H8B 107.7
C10 C9 C8 114.1(3)
C10 C9 Br1 106.4(5)
C8 C9 Br1 108.7(3)
C10 C9 H9 109.2
C8 C9 H9 109.2
Br1 C9 H9 109.2
C9 C10 Br2 110.3(3)
C9 C10 H10A 109.6
Br2 C10 H10A 109.6
C9 C10 H10B 109.6
Br2 C10 H10B 109.6
H10A C10 H10B 108.1
C8 N1 Fe1 116.9(2)
C8 N1 H1A 108.1
Fe1 N1 H1A 108.1
C8 N1 H1B 108.1
Fe1 N1 H1B 108.1
H1A N1 H1B 107.3
C7 Fe1 C6 93.75(18)
C7 Fe1 N1 94.06(15)
C6 Fe1 N1 91.07(15)
C7 Fe1 C3 111.59(17)
C6 Fe1 C3 93.88(19)
N1 Fe1 C3 153.45(15)
C7 Fe1 C4 87.97(17)
C6 Fe1 C4 128.48(17)
N1 Fe1 C4 140.23(15)
C3 Fe1 C4 39.79(19)
C7 Fe1 C5 103.00(16)
C6 Fe1 C5 157.66(17)
N1 Fe1 C5 102.23(14)
C3 Fe1 C5 66.36(17)
C4 Fe1 C5 39.37(16)
C7 Fe1 C2 151.17(16)
C6 Fe1 C2 92.41(19)
N1 Fe1 C2 113.97(14)
C3 Fe1 C2 39.82(16)
C4 Fe1 C2 66.40(17)
C5 Fe1 C2 65.86(17)
C7 Fe1 C1 141.39(18)
C6 Fe1 C1 124.63(17)
N1 Fe1 C1 89.72(14)
C3 Fe1 C1 66.12(17)
C4 Fe1 C1 65.86(16)
C5 Fe1 C1 39.06(16)
C2 Fe1 C1 39.00(17)
F3 B1 F1 110.9(4)
F3 B1 F2 109.7(4)
F1 B1 F2 108.4(3)
F3 B1 F4 110.3(4)
F1 B1 F4 109.1(3)
F2 B1 F4 108.4(3)

loop_
_geom_bond_atom_site_label_1
_geom_bond_atom_site_label_2
_geom_bond_distance
C1 C5 1.413(6)
C1 C2 1.414(6)
C1 Fe1 2.128(4)
C1 H1 0.9500
C2 C3 1.426(6)
C2 Fe1 2.107(4)
C2 H2 0.9500
C3 C4 1.417(7)
C3 Fe1 2.081(4)
C3 H3 0.9500
C4 C5 1.408(6)
C4 Fe1 2.083(4)
C4 H4 0.9500
C5 Fe1 2.098(4)
C5 H5 0.9500
C6 O1 1.132(5)
C6 Fe1 1.784(4)
C7 O2 1.138(5)
C7 Fe1 1.781(4)
C8 N1 1.481(5)
C8 C9 1.511(5)
C8 H8A 0.9900
C8 H8B 0.9900
C9 C10 1.497(6)
C9 Br1 1.978(4)
C9 H9 1.0000
C10 Br2 1.942(5)
C10 H10A 0.9900
C10 H10B 0.9900
N1 Fe1 2.011(3)
N1 H1A 0.9200
N1 H1B 0.9200
B1 F3 1.370(5)
B1 F1 1.387(5)
B1 F2 1.389(5)
B1 F4 1.391(5)

loop_
_geom_hbond_atom_site_label_D
_geom_hbond_atom_site_label_H
_geom_hbond_atom_site_label_A
_geom_hbond_site_symmetry_A
_geom_hbond_distance_DH
_geom_hbond_distance_HA
_geom_hbond_distance_DA
_geom_hbond_angle_DHA
N1 H1A F4 . 0.92 2.15 2.951(4) 145
N1 H1A Br1 . 0.92 2.79 3.238(3) 111
N1 H1B F1 2_565 0.92 2.06 2.935(4) 158

loop_
_geom_torsion_atom_site_label_1
_geom_torsion_atom_site_label_2
_geom_torsion_atom_site_label_3
_geom_torsion_atom_site_label_4
_geom_torsion
C5 C1 C2 C3 -0.7(4)
Fe1 C1 C2 C3 -59.7(3)
C5 C1 C2 Fe1 59.0(3)
C1 C2 C3 C4 0.1(5)
Fe1 C2 C3 C4 -61.0(3)
C1 C2 C3 Fe1 61.1(3)
C2 C3 C4 C5 0.6(5)
Fe1 C3 C4 C5 -61.0(3)
C2 C3 C4 Fe1 61.6(3)
C3 C4 C5 C1 -1.0(5)
Fe1 C4 C5 C1 -61.5(3)
C3 C4 C5 Fe1 60.4(3)
C2 C1 C5 C4 1.1(4)
Fe1 C1 C5 C4 60.3(3)
C2 C1 C5 Fe1 -59.2(3)
N1 C8 C9 C10 179.4(3)
N1 C8 C9 Br1 -62.1(3)
C8 C9 C10 Br2 -67.2(4)
Br1 C9 C10 Br2 173.08(19)
C9 C8 N1 Fe1 -174.8(2)
C8 N1 Fe1 C7 72.1(3)
C8 N1 Fe1 C6 166.0(3)
C8 N1 Fe1 C3 -93.2(4)
C8 N1 Fe1 C4 -19.6(4)
C8 N1 Fe1 C5 -32.1(3)
C8 N1 Fe1 C2 -100.9(3)
C8 N1 Fe1 C1 -69.4(3)
C4 C3 Fe1 C7 -57.7(3)
C2 C3 Fe1 C7 -175.3(3)
C4 C3 Fe1 C6 -153.3(3)
C2 C3 Fe1 C6 89.1(3)
C4 C3 Fe1 N1 106.5(4)
C2 C3 Fe1 N1 -11.1(5)
C2 C3 Fe1 C4 -117.6(4)
C4 C3 Fe1 C5 37.5(2)
C2 C3 Fe1 C5 -80.1(3)
C4 C3 Fe1 C2 117.6(4)
C4 C3 Fe1 C1 80.4(3)
C2 C3 Fe1 C1 -37.2(3)
C5 C4 Fe1 C7 -113.5(3)
C3 C4 Fe1 C7 128.2(3)
C5 C4 Fe1 C6 153.4(2)
C3 C4 Fe1 C6 35.0(3)
C5 C4 Fe1 N1 -19.5(4)
C3 C4 Fe1 N1 -137.9(3)
C5 C4 Fe1 C3 118.4(3)
C3 C4 Fe1 C5 -118.4(3)
C5 C4 Fe1 C2 80.1(3)
C3 C4 Fe1 C2 -38.3(2)
C5 C4 Fe1 C1 37.3(2)
C3 C4 Fe1 C1 -81.1(3)
C4 C5 Fe1 C7 70.2(3)
C1 C5 Fe1 C7 -171.2(2)
C4 C5 Fe1 C6 -67.4(5)
C1 C5 Fe1 C6 51.2(5)
C4 C5 Fe1 N1 167.4(2)
C1 C5 Fe1 N1 -74.0(2)
C4 C5 Fe1 C3 -37.9(3)
C1 C5 Fe1 C3 80.7(3)
C1 C5 Fe1 C4 118.6(3)
C4 C5 Fe1 C2 -81.6(3)
C1 C5 Fe1 C2 37.0(2)
C4 C5 Fe1 C1 -118.6(3)
C1 C2 Fe1 C7 -109.4(4)
C3 C2 Fe1 C7 9.1(5)
C1 C2 Fe1 C6 148.4(3)
C3 C2 Fe1 C6 -93.2(3)
C1 C2 Fe1 N1 56.1(3)
C3 C2 Fe1 N1 174.6(2)
C1 C2 Fe1 C3 -118.5(4)
C1 C2 Fe1 C4 -80.2(3)
C3 C2 Fe1 C4 38.2(3)
C1 C2 Fe1 C5 -37.0(2)
C3 C2 Fe1 C5 81.5(3)
C3 C2 Fe1 C1 118.5(4)
C5 C1 Fe1 C7 13.8(4)
C2 C1 Fe1 C7 133.2(3)
C5 C1 Fe1 C6 -158.9(2)
C2 C1 Fe1 C6 -39.5(3)
C5 C1 Fe1 N1 110.0(2)
C2 C1 Fe1 N1 -130.6(3)
C5 C1 Fe1 C3 -81.4(3)
C2 C1 Fe1 C3 38.0(3)
C5 C1 Fe1 C4 -37.6(2)
C2 C1 Fe1 C4 81.7(3)
C2 C1 Fe1 C5 119.4(4)
C5 C1 Fe1 C2 -119.4(4)
